data_7117392
loop_
_publ_author_name
'B. N. Sanchez-Eguia'
'M. Flores-Alamo'
'M. Orio'
'I. Castillo'

_publ_section_title
;
 Side-on cupric-superoxo triplet complexes as competent agents for
 H-abstraction relevant to the active site of PHM
;
_journal_name_full Chem.Commun.
_journal_page_first 11134
_journal_paper_doi 10.1039/C5cc02332G
_journal_volume 51
_journal_year 2015
_chemical_formula_moiety 'C56 H64 Cu2 N10 O2 S2, 2(C F3 O3 S)'
_chemical_formula_sum 'C58 H64 Cu2 F6 N10 O8 S4'
_chemical_formula_weight 1398.51
_chemical_name_systematic
;
 ?
;
_space_group_IT_number 14
_symmetry_cell_setting monoclinic
_symmetry_Int_Tables_number 14
_symmetry_space_group_name_Hall '-P 2yn'
_symmetry_space_group_name_H-M 'P 1 21/n 1'
_atom_sites_solution_hydrogens mixed
_audit_conform_dict_location ftp://ftp.iucr.org/pub/cif_core.dic
_audit_conform_dict_name cif_core.dic
_audit_conform_dict_version 2.4.3
_audit_creation_date 2015-01-30T18:13:32-00:00
_audit_creation_method 'WinGX routine CIF_UPDATE'
_audit_update_record
;
2015-03-12 deposited with the CCDC.
2015-05-28 downloaded from the CCDC.
;
_cell_angle_alpha 90
_cell_angle_beta 111.737(4)
_cell_angle_gamma 90
_cell_formula_units_Z 2
_cell_length_a 11.6838(4)
_cell_length_b 26.1913(11)
_cell_length_c 15.5908(7)
_cell_measurement_reflns_used 4685
_cell_measurement_temperature 130(2)
_cell_measurement_theta_max 68.358
_cell_measurement_theta_min 4.048
_cell_volume 4431.8(3)
_computing_cell_refinement
;
        CrysAlisPro, Agilent Technologies,
        Version 1.171.37.33 (release 27-03-2014 CrysAlis171 .NET)
        (compiled Mar 27 2014,17:12:48)
;
_computing_data_collection
;
        CrysAlisPro, Agilent Technologies,
        Version 1.171.37.33 (release 27-03-2014 CrysAlis171 .NET)
        (compiled Mar 27 2014,17:12:48)
;
_computing_data_reduction
;
        CrysAlisPro, Agilent Technologies,
        Version 1.171.37.33 (release 27-03-2014 CrysAlis171 .NET)
        (compiled Mar 27 2014,17:12:48)
;
_computing_structure_refinement 'SHELXL-2014 (Sheldrick, 2014)'
_diffrn_ambient_temperature 130(2)
_diffrn_detector 'CCD plate'
_diffrn_detector_area_resol_mean 10.4685
_diffrn_measured_fraction_theta_full 1
_diffrn_measured_fraction_theta_max 0.986
_diffrn_measurement_device 'four-circle diffractometer'
_diffrn_measurement_device_type 'Xcalibur, Atlas, Gemini'
_diffrn_measurement_method '\w scans'
_diffrn_orient_matrix_UB_11 -0.00119
_diffrn_orient_matrix_UB_12 -0.0369424
_diffrn_orient_matrix_UB_13 -0.0772412
_diffrn_orient_matrix_UB_21 -0.0597997
_diffrn_orient_matrix_UB_22 -0.0414149
_diffrn_orient_matrix_UB_23 0.0399628
_diffrn_orient_matrix_UB_31 -0.1286879
_diffrn_orient_matrix_UB_32 0.0195259
_diffrn_orient_matrix_UB_33 -0.0612343
_diffrn_radiation_monochromator graphite
_diffrn_radiation_probe x-ray
_diffrn_radiation_type CuK\a
_diffrn_radiation_wavelength 1.54184
_diffrn_reflns_av_R_equivalents 0.0637
_diffrn_reflns_av_unetI/netI 0.1067
_diffrn_reflns_Laue_measured_fraction_full 1
_diffrn_reflns_Laue_measured_fraction_max 0.986
_diffrn_reflns_limit_h_max 11
_diffrn_reflns_limit_h_min -14
_diffrn_reflns_limit_k_max 32
_diffrn_reflns_limit_k_min -32
_diffrn_reflns_limit_l_max 19
_diffrn_reflns_limit_l_min -19
_diffrn_reflns_number 31393
_diffrn_reflns_point_group_measured_fraction_full 1
_diffrn_reflns_point_group_measured_fraction_max 0.986
_diffrn_reflns_theta_full 67.684
_diffrn_reflns_theta_max 73.628
_diffrn_reflns_theta_min 3.487
_diffrn_source 'Enhance (Cu) X-ray Source'
_exptl_absorpt_coefficient_mu 1.951
_exptl_absorpt_correction_T_max 0.629
_exptl_absorpt_correction_T_min 0.32
_exptl_absorpt_correction_type analytical
_exptl_absorpt_process_details
;
        CrysAlisPro, Agilent Technologies,
        Version 1.171.37.33 (release 27-03-2014 CrysAlis171 .NET)
        (compiled Mar 27 2014,17:12:48)
Analytical numeric absorption correction using a multifaceted crystal
                        model based on expressions derived by R.C. Clark & J.S.
        (Clark, R. C. & Reid, J. S. (1995). Acta Cryst. A51, 887-897)
        Empirical absorption correction using spherical harmonics,
 implemented in SCALE3 ABSPACK scaling algorithm.
;
_exptl_crystal_colour blue
_exptl_crystal_density_diffrn 1.048
_exptl_crystal_description block
_exptl_crystal_F_000 1444
_exptl_crystal_size_max 0.4594
_exptl_crystal_size_mid 0.2054
_exptl_crystal_size_min 0.1421
_platon_squeeze_details
;
solvent tetrahydrofuran molecules with disorder were omitted
;
_refine_diff_density_max 0.831
_refine_diff_density_min -0.447
_refine_diff_density_rms 0.07
_refine_ls_extinction_method none
_refine_ls_goodness_of_fit_ref 0.94
_refine_ls_hydrogen_treatment mixed
_refine_ls_matrix_type full
_refine_ls_number_parameters 381
_refine_ls_number_reflns 8828
_refine_ls_number_restraints 1
_refine_ls_restrained_S_all 0.94
_refine_ls_R_factor_all 0.0999
_refine_ls_R_factor_gt 0.0679
_refine_ls_shift/su_max 0.001
_refine_ls_shift/su_mean 0
_refine_ls_structure_factor_coef Fsqd
_refine_ls_weighting_details 'w=1/[\s^2^(Fo^2^)+(0.1082P)^2^] where P=(Fo^2^+2Fc^2^)/3'
_refine_ls_weighting_scheme calc
_refine_ls_wR_factor_gt 0.1749
_refine_ls_wR_factor_ref 0.1917
_reflns_number_gt 5160
_reflns_number_total 8828
_reflns_threshold_expression 'I > 2\s(I)'
_cod_data_source_file c5cc02332g2.cif
_cod_data_source_block CCDC-l1cuo2h
_cod_original_sg_symbol_H-M 'P 21/n'
_cod_database_code 7117392

loop_
_symmetry_equiv_pos_as_xyz
'x, y, z'
'-x+1/2, y+1/2, -z+1/2'
'-x, -y, -z'
'x-1/2, -y-1/2, z-1/2'

loop_
_atom_site_label
_atom_site_type_symbol
_atom_site_fract_x
_atom_site_fract_y
_atom_site_fract_z
_atom_site_U_iso_or_equiv
_atom_site_adp_type
_atom_site_occupancy
_atom_site_calc_flag
_atom_site_disorder_assembly
_atom_site_disorder_group
C1 C 0.0958(4) 0.59757(18) 0.7369(3) 0.0581(10) Uani 1 d . .
C2 C 0.1181(5) 0.6432(2) 0.7006(4) 0.0792(15) Uani 1 d . .
H2 H 0.1021 0.6472 0.6367 0.095 Uiso 1 calc . .
C3 C 0.1643(5) 0.6818(2) 0.7619(5) 0.0885(17) Uani 1 d . .
H3 H 0.1823 0.7133 0.7396 0.106 Uiso 1 calc . .
C4 C 0.1867(5) 0.6774(2) 0.8567(5) 0.0797(15) Uani 1 d . .
H4 H 0.2162 0.7059 0.8963 0.096 Uiso 1 calc . .
C5 C 0.1661(4) 0.63196(16) 0.8918(3) 0.0573(10) Uani 1 d . .
H5 H 0.1822 0.6283 0.9559 0.069 Uiso 1 calc . .
C6 C 0.1218(3) 0.59204(16) 0.8322(3) 0.0495(9) Uani 1 d . .
C7 C 0.0532(3) 0.51912(16) 0.7669(3) 0.0501(9) Uani 1 d . .
C8 C 0.0159(4) 0.5364(2) 0.6004(3) 0.0760(14) Uani 1 d . .
H8A H 0.071 0.5099 0.5934 0.114 Uiso 1 calc . .
H8B H 0.0202 0.5666 0.5646 0.114 Uiso 1 calc . .
H8C H -0.0688 0.5234 0.5778 0.114 Uiso 1 calc . .
C9 C 0.0119(3) 0.46473(17) 0.7557(3) 0.0523(9) Uani 1 d . .
H9A H -0.0775 0.4628 0.7432 0.063 Uiso 1 calc . .
H9B H 0.0273 0.449 0.7032 0.063 Uiso 1 calc . .
C10 C 0.2114(3) 0.42912(16) 0.8522(3) 0.0494(9) Uani 1 d . .
H10A H 0.2298 0.4489 0.8047 0.059 Uiso 1 calc . .
H10B H 0.224 0.3925 0.8428 0.059 Uiso 1 calc . .
C11 C 0.2969(3) 0.44515(15) 0.9460(3) 0.0465(8) Uani 1 d . .
C12 C 0.3684(3) 0.48335(15) 1.0783(3) 0.0464(8) Uani 1 d . .
C13 C 0.3862(4) 0.51082(17) 1.1575(3) 0.0540(9) Uani 1 d . .
H13 H 0.3214 0.5304 1.164 0.065 Uiso 1 calc . .
C14 C 0.5018(4) 0.50897(18) 1.2278(3) 0.0589(10) Uani 1 d . .
H14 H 0.5169 0.528 1.2828 0.071 Uiso 1 calc . .
C15 C 0.5958(4) 0.47953(19) 1.2185(3) 0.0597(10) Uani 1 d . .
H15 H 0.6743 0.4794 1.2673 0.072 Uiso 1 calc . .
C16 C 0.5787(3) 0.45061(16) 1.1409(3) 0.0522(9) Uani 1 d . .
H16 H 0.6425 0.4299 1.1356 0.063 Uiso 1 calc . .
C17 C 0.4639(3) 0.45347(15) 1.0714(3) 0.0460(8) Uani 1 d . .
C18 C 0.4827(4) 0.39486(17) 0.9488(3) 0.0561(10) Uani 1 d . .
H18A H 0.558 0.4116 0.9493 0.084 Uiso 1 calc . .
H18B H 0.431 0.3857 0.8853 0.084 Uiso 1 calc . .
H18C H 0.5044 0.3639 0.9868 0.084 Uiso 1 calc . .
C19 C 0.0213(3) 0.39167(16) 0.8566(3) 0.0538(9) Uani 1 d . .
H19A H -0.0544 0.4018 0.8668 0.065 Uiso 1 calc . .
H19B H 0.0768 0.3749 0.9138 0.065 Uiso 1 calc . .
C20 C -0.0134(4) 0.35287(18) 0.7781(3) 0.0613(11) Uani 1 d . .
H20A H 0.0524 0.3519 0.7525 0.074 Uiso 1 calc . .
H20B H -0.0903 0.3641 0.7283 0.074 Uiso 1 calc . .
C21 C 0.1178(4) 0.27431(17) 0.8878(4) 0.0628(11) Uani 1 d . .
C22 C 0.2160(4) 0.28261(19) 0.8595(4) 0.0686(12) Uani 1 d . .
H22 H 0.2012 0.2953 0.7993 0.082 Uiso 1 calc . .
C23 C 0.3355(4) 0.27235(19) 0.9191(4) 0.0680(12) Uani 1 d . .
H23 H 0.4019 0.2788 0.8993 0.082 Uiso 1 calc . .
C24 C 0.3598(5) 0.2532(2) 1.0052(4) 0.0777(14) Uani 1 d . .
C25 C 0.2596(5) 0.2428(3) 1.0287(4) 0.0903(17) Uani 1 d . .
H25 H 0.2744 0.2275 1.0871 0.108 Uiso 1 calc . .
C26 C 0.1402(5) 0.2532(2) 0.9736(4) 0.0796(14) Uani 1 d . .
C27 C 0.4918(6) 0.2433(3) 1.0712(5) 0.107(2) Uani 1 d . .
H27A H 0.5491 0.253 1.0413 0.161 Uiso 1 calc . .
H27B H 0.5019 0.2069 1.087 0.161 Uiso 1 calc . .
H27C H 0.5092 0.2635 1.1275 0.161 Uiso 1 calc . .
C28 C 0.0362(6) 0.2428(4) 1.0073(5) 0.119(3) Uani 1 d . .
H28A H 0.0056 0.2752 1.022 0.179 Uiso 1 calc . .
H28B H 0.0666 0.2214 1.0628 0.179 Uiso 1 calc . .
H28C H -0.0309 0.225 0.959 0.179 Uiso 1 calc . .
Cu1 Cu 0.09399(4) 0.50306(2) 0.95818(3) 0.04400(17) Uani 1 d . .
N1 N 0.0948(3) 0.54269(12) 0.8483(2) 0.0451(7) Uani 1 d . .
N2 N 0.0533(3) 0.55010(15) 0.6974(2) 0.0575(9) Uani 1 d . .
N3 N 0.2658(2) 0.47745(12) 0.9984(2) 0.0437(7) Uani 1 d . .
N4 N 0.4149(2) 0.42983(13) 0.9861(2) 0.0446(7) Uani 1 d . .
N5 N 0.0816(3) 0.43778(13) 0.8416(2) 0.0477(7) Uani 1 d . .
O1 O -0.0783(2) 0.51467(13) 0.92737(19) 0.0585(7) Uani 1 d . .
H1D H -0.098(5) 0.5461(9) 0.920(4) 0.088 Uiso 1 d . .
S1 S -0.03580(10) 0.28948(5) 0.81418(9) 0.0676(3) Uani 1 d . .
C29 C 0.2613(6) 0.3601(2) 0.5370(4) 0.0828(3) Uani 1 d . .
S2 S 0.21861(14) 0.39269(6) 0.62086(9) 0.0828(3) Uani 1 d . .
F1_a F 0.2542(6) 0.3147(3) 0.5232(5) 0.0828(3) Uani 0.489(4) d A 1
F2_a F 0.3848(7) 0.3759(3) 0.5636(5) 0.0828(3) Uani 0.489(4) d A 1
F3_a F 0.2065(6) 0.3863(3) 0.4508(4) 0.0828(3) Uani 0.489(4) d A 1
O01_a O 0.3296(8) 0.3816(4) 0.7095(5) 0.0828(3) Uani 0.489(4) d A 1
O02_a O 0.1081(8) 0.3857(3) 0.6156(6) 0.0828(3) Uani 0.489(4) d A 1
O003_a O 0.2493(8) 0.4462(3) 0.5924(5) 0.0828(3) Uani 0.489(4) d A 1
F1A_b F 0.2645(6) 0.3068(3) 0.5643(4) 0.0828(3) Uani 0.511(4) d A 2
F2A_b F 0.3684(6) 0.3633(3) 0.5307(4) 0.0828(3) Uani 0.511(4) d A 2
F3A_b F 0.1746(6) 0.3585(3) 0.4568(4) 0.0828(3) Uani 0.511(4) d A 2
O001_b O 0.2603(8) 0.3584(3) 0.6971(5) 0.0828(3) Uani 0.511(4) d A 2
O002_b O 0.0743(7) 0.3787(3) 0.5694(5) 0.0828(3) Uani 0.511(4) d A 2
O03_b O 0.2260(7) 0.4430(3) 0.6237(5) 0.0828(3) Uani 0.511(4) d A 2

loop_
_atom_site_aniso_label
_atom_site_aniso_U_11
_atom_site_aniso_U_22
_atom_site_aniso_U_33
_atom_site_aniso_U_23
_atom_site_aniso_U_13
_atom_site_aniso_U_12
C1 0.040(2) 0.077(3) 0.060(2) 0.012(2) 0.0224(18) 0.0141(18)
C2 0.066(3) 0.094(4) 0.082(4) 0.036(3) 0.034(3) 0.018(3)
C3 0.085(4) 0.075(4) 0.112(5) 0.032(4) 0.044(3) 0.004(3)
C4 0.059(3) 0.073(3) 0.104(4) 0.017(3) 0.027(3) 0.004(2)
C5 0.048(2) 0.058(2) 0.064(3) 0.000(2) 0.0192(19) 0.0046(17)
C6 0.0331(18) 0.065(2) 0.056(2) 0.0093(18) 0.0224(16) 0.0113(15)
C7 0.0336(17) 0.071(3) 0.046(2) 0.0061(17) 0.0153(15) 0.0123(16)
C8 0.068(3) 0.121(4) 0.036(2) 0.014(2) 0.016(2) 0.024(3)
C9 0.0400(19) 0.075(3) 0.0371(18) -0.0049(17) 0.0086(15) 0.0071(17)
C10 0.0396(19) 0.066(2) 0.047(2) 0.0012(18) 0.0217(16) 0.0065(16)
C11 0.046(2) 0.057(2) 0.0415(19) 0.0016(16) 0.0215(16) 0.0009(15)
C12 0.0315(17) 0.062(2) 0.045(2) 0.0040(16) 0.0132(15) 0.0013(14)
C13 0.0431(19) 0.072(3) 0.045(2) -0.0049(18) 0.0145(16) 0.0051(17)
C14 0.047(2) 0.078(3) 0.047(2) -0.008(2) 0.0133(17) -0.0013(19)
C15 0.041(2) 0.083(3) 0.053(2) 0.002(2) 0.0140(17) -0.0034(18)
C16 0.0346(18) 0.071(3) 0.053(2) 0.0033(19) 0.0187(17) 0.0029(16)
C17 0.0329(17) 0.060(2) 0.0442(19) 0.0047(16) 0.0135(15) -0.0003(15)
C18 0.042(2) 0.073(3) 0.058(2) -0.008(2) 0.0234(18) 0.0045(17)
C19 0.043(2) 0.067(3) 0.054(2) -0.0040(19) 0.0202(17) 0.0034(17)
C20 0.045(2) 0.073(3) 0.056(2) -0.010(2) 0.0075(18) -0.0044(18)
C21 0.060(3) 0.057(2) 0.074(3) -0.005(2) 0.028(2) 0.0000(19)
C22 0.065(3) 0.077(3) 0.073(3) -0.006(2) 0.036(2) 0.005(2)
C23 0.057(3) 0.075(3) 0.081(3) -0.011(2) 0.036(2) 0.002(2)
C24 0.074(3) 0.069(3) 0.090(4) 0.010(3) 0.030(3) 0.010(2)
C25 0.079(4) 0.112(5) 0.076(4) 0.029(3) 0.024(3) 0.002(3)
C26 0.067(3) 0.093(4) 0.080(4) 0.012(3) 0.030(3) -0.011(3)
C27 0.078(4) 0.119(5) 0.121(6) 0.034(4) 0.032(4) 0.026(4)
C28 0.086(4) 0.176(8) 0.106(5) 0.037(5) 0.046(4) -0.019(4)
Cu1 0.0341(3) 0.0601(3) 0.0390(3) 0.0004(2) 0.0148(2) 0.0056(2)
N1 0.0372(15) 0.0602(19) 0.0362(15) 0.0022(13) 0.0118(12) 0.0064(13)
N2 0.0505(19) 0.077(2) 0.0470(18) 0.0111(17) 0.0206(15) 0.0172(16)
N3 0.0279(13) 0.0625(19) 0.0383(15) -0.0027(13) 0.0096(12) 0.0062(12)
N4 0.0296(14) 0.0623(19) 0.0416(16) 0.0005(13) 0.0129(12) 0.0039(12)
N5 0.0320(15) 0.0625(19) 0.0470(17) -0.0032(14) 0.0125(13) 0.0030(13)
O1 0.0396(13) 0.096(2) 0.0448(14) 0.0136(15) 0.0210(12) 0.0162(14)
S1 0.0525(6) 0.0690(7) 0.0792(8) -0.0090(6) 0.0219(5) -0.0091(5)
C29 0.0918(7) 0.1075(9) 0.0549(5) -0.0045(6) 0.0340(5) 0.0272(6)
S2 0.0918(7) 0.1075(9) 0.0549(5) -0.0045(6) 0.0340(5) 0.0272(6)
F1_a 0.0918(7) 0.1075(9) 0.0549(5) -0.0045(6) 0.0340(5) 0.0272(6)
F2_a 0.0918(7) 0.1075(9) 0.0549(5) -0.0045(6) 0.0340(5) 0.0272(6)
F3_a 0.0918(7) 0.1075(9) 0.0549(5) -0.0045(6) 0.0340(5) 0.0272(6)
O01_a 0.0918(7) 0.1075(9) 0.0549(5) -0.0045(6) 0.0340(5) 0.0272(6)
O02_a 0.0918(7) 0.1075(9) 0.0549(5) -0.0045(6) 0.0340(5) 0.0272(6)
O003_a 0.0918(7) 0.1075(9) 0.0549(5) -0.0045(6) 0.0340(5) 0.0272(6)
F1A_b 0.0918(7) 0.1075(9) 0.0549(5) -0.0045(6) 0.0340(5) 0.0272(6)
F2A_b 0.0918(7) 0.1075(9) 0.0549(5) -0.0045(6) 0.0340(5) 0.0272(6)
F3A_b 0.0918(7) 0.1075(9) 0.0549(5) -0.0045(6) 0.0340(5) 0.0272(6)
O001_b 0.0918(7) 0.1075(9) 0.0549(5) -0.0045(6) 0.0340(5) 0.0272(6)
O002_b 0.0918(7) 0.1075(9) 0.0549(5) -0.0045(6) 0.0340(5) 0.0272(6)
O03_b 0.0918(7) 0.1075(9) 0.0549(5) -0.0045(6) 0.0340(5) 0.0272(6)

loop_
_atom_type_symbol
_atom_type_description
_atom_type_scat_dispersion_real
_atom_type_scat_dispersion_imag
_atom_type_scat_source
C C 0.0181 0.0091 'International Tables Vol C Tables 4.2.6.8 and 6.1.1.4'
H H 0 0 'International Tables Vol C Tables 4.2.6.8 and 6.1.1.4'
O O 0.0492 0.0322 'International Tables Vol C Tables 4.2.6.8 and 6.1.1.4'
S S 0.3331 0.5567 'International Tables Vol C Tables 4.2.6.8 and 6.1.1.4'
Cu Cu -1.9646 0.5888 'International Tables Vol C Tables 4.2.6.8 and 6.1.1.4'
N N 0.0311 0.018 'International Tables Vol C Tables 4.2.6.8 and 6.1.1.4'
F F 0.0727 0.0534 'International Tables Vol C Tables 4.2.6.8 and 6.1.1.4'

loop_
_exptl_crystal_face_index_h
_exptl_crystal_face_index_k
_exptl_crystal_face_index_l
_exptl_crystal_face_perp_dist
6 0 -8 0.071
-6 0 8 0.071
-4 6 -5 0.1889
4 -6 5 0.1889
-7 5 1 0.1518
4 3 -10 0.1189
-1 17 1 0.092
1 -17 -1 0.092
-5 -6 -3 0.1895

loop_
_geom_angle_atom_site_label_1
_geom_angle_atom_site_label_2
_geom_angle_atom_site_label_3
_geom_angle
_geom_angle_site_symmetry_1
_geom_angle_site_symmetry_3
C2 C1 N2 132.7(5) . .
C2 C1 C6 121.2(5) . .
N2 C1 C6 106.0(4) . .
C3 C2 C1 116.1(5) . .
C3 C2 H2 122 . .
C1 C2 H2 122 . .
C2 C3 C4 123.3(5) . .
C2 C3 H3 118.3 . .
C4 C3 H3 118.3 . .
C5 C4 C3 120.0(6) . .
C5 C4 H4 120 . .
C3 C4 H4 120 . .
C4 C5 C6 118.1(5) . .
C4 C5 H5 121 . .
C6 C5 H5 121 . .
C5 C6 N1 130.4(4) . .
C5 C6 C1 121.2(4) . .
N1 C6 C1 108.4(4) . .
N1 C7 N2 112.1(4) . .
N1 C7 C9 122.8(3) . .
N2 C7 C9 125.0(4) . .
N2 C8 H8A 109.5 . .
N2 C8 H8B 109.5 . .
H8A C8 H8B 109.5 . .
N2 C8 H8C 109.5 . .
H8A C8 H8C 109.5 . .
H8B C8 H8C 109.5 . .
N5 C9 C7 107.8(3) . .
N5 C9 H9A 110.1 . .
C7 C9 H9A 110.1 . .
N5 C9 H9B 110.1 . .
C7 C9 H9B 110.1 . .
H9A C9 H9B 108.5 . .
N5 C10 C11 110.6(3) . .
N5 C10 H10A 109.5 . .
C11 C10 H10A 109.5 . .
N5 C10 H10B 109.5 . .
C11 C10 H10B 109.5 . .
H10A C10 H10B 108.1 . .
N3 C11 N4 112.0(3) . .
N3 C11 C10 123.3(3) . .
N4 C11 C10 124.7(3) . .
C13 C12 N3 131.3(3) . .
C13 C12 C17 120.1(3) . .
N3 C12 C17 108.6(3) . .
C12 C13 C14 117.9(4) . .
C12 C13 H13 121 . .
C14 C13 H13 121 . .
C13 C14 C15 120.8(4) . .
C13 C14 H14 119.6 . .
C15 C14 H14 119.6 . .
C16 C15 C14 122.2(4) . .
C16 C15 H15 118.9 . .
C14 C15 H15 118.9 . .
C15 C16 C17 116.3(4) . .
C15 C16 H16 121.9 . .
C17 C16 H16 121.9 . .
C16 C17 N4 131.8(3) . .
C16 C17 C12 122.7(4) . .
N4 C17 C12 105.5(3) . .
N4 C18 H18A 109.5 . .
N4 C18 H18B 109.5 . .
H18A C18 H18B 109.5 . .
N4 C18 H18C 109.5 . .
H18A C18 H18C 109.5 . .
H18B C18 H18C 109.5 . .
N5 C19 C20 115.0(3) . .
N5 C19 H19A 108.5 . .
C20 C19 H19A 108.5 . .
N5 C19 H19B 108.5 . .
C20 C19 H19B 108.5 . .
H19A C19 H19B 107.5 . .
C19 C20 S1 112.9(3) . .
C19 C20 H20A 109 . .
S1 C20 H20A 109 . .
C19 C20 H20B 109 . .
S1 C20 H20B 109 . .
H20A C20 H20B 107.8 . .
C26 C21 C22 119.2(5) . .
C26 C21 S1 119.9(4) . .
C22 C21 S1 121.0(4) . .
C23 C22 C21 120.1(5) . .
C23 C22 H22 119.9 . .
C21 C22 H22 119.9 . .
C24 C23 C22 121.4(5) . .
C24 C23 H23 119.3 . .
C22 C23 H23 119.3 . .
C23 C24 C25 116.6(5) . .
C23 C24 C27 121.1(5) . .
C25 C24 C27 122.3(6) . .
C26 C25 C24 124.3(6) . .
C26 C25 H25 117.9 . .
C24 C25 H25 117.9 . .
C25 C26 C21 118.2(5) . .
C25 C26 C28 120.5(6) . .
C21 C26 C28 121.3(5) . .
C24 C27 H27A 109.5 . .
C24 C27 H27B 109.5 . .
H27A C27 H27B 109.5 . .
C24 C27 H27C 109.5 . .
H27A C27 H27C 109.5 . .
H27B C27 H27C 109.5 . .
C26 C28 H28A 109.5 . .
C26 C28 H28B 109.5 . .
H28A C28 H28B 109.5 . .
C26 C28 H28C 109.5 . .
H28A C28 H28C 109.5 . .
H28B C28 H28C 109.5 . .
O1 Cu1 O1 79.51(13) . 3_567
O1 Cu1 N3 168.54(14) . .
O1 Cu1 N3 93.34(12) 3_567 .
O1 Cu1 N1 92.35(12) . .
O1 Cu1 N1 162.27(13) 3_567 .
N3 Cu1 N1 96.90(12) . .
O1 Cu1 N5 99.01(12) . .
O1 Cu1 N5 121.31(13) 3_567 .
N3 Cu1 N5 76.95(11) . .
N1 Cu1 N5 75.30(12) . .
O1 Cu1 Cu1 39.80(8) . 3_567
O1 Cu1 Cu1 39.71(8) 3_567 3_567
N3 Cu1 Cu1 132.43(9) . 3_567
N1 Cu1 Cu1 130.29(9) . 3_567
N5 Cu1 Cu1 116.11(8) . 3_567
C7 N1 C6 106.8(3) . .
C7 N1 Cu1 117.3(3) . .
C6 N1 Cu1 135.7(3) . .
C7 N2 C1 106.7(3) . .
C7 N2 C8 126.5(4) . .
C1 N2 C8 126.8(4) . .
C11 N3 C12 106.5(3) . .
C11 N3 Cu1 120.0(3) . .
C12 N3 Cu1 133.3(2) . .
C11 N4 C17 107.5(3) . .
C11 N4 C18 127.8(3) . .
C17 N4 C18 124.7(3) . .
C19 N5 C9 114.0(3) . .
C19 N5 C10 113.0(3) . .
C9 N5 C10 112.1(3) . .
C19 N5 Cu1 110.9(2) . .
C9 N5 Cu1 101.6(2) . .
C10 N5 Cu1 104.3(2) . .
Cu1 O1 Cu1 100.49(13) . 3_567
Cu1 O1 H1D 113(4) . .
Cu1 O1 H1D 105(4) 3_567 .
C21 S1 C20 100.3(2) . .
F3A_b C29 F2A_b 111.4(5) . .
F1_a C29 F2_a 109.7(6) . .
F1_a C29 F3_a 109.1(6) . .
F2_a C29 F3_a 100.9(6) . .
F3A_b C29 F1A_b 100.2(6) . .
F2A_b C29 F1A_b 99.3(5) . .
F1_a C29 S2 125.8(5) . .
F3A_b C29 S2 113.3(4) . .
F2A_b C29 S2 124.5(5) . .
F2_a C29 S2 100.3(4) . .
F3_a C29 S2 108.1(4) . .
F1A_b C29 S2 103.3(4) . .
O03_b S2 O001_b 127.1(5) . .
O02_a S2 O01_a 121.9(5) . .
O02_a S2 O003_a 116.6(5) . .
O01_a S2 O003_a 102.8(5) . .
O03_b S2 O002_b 106.6(5) . .
O001_b S2 O002_b 104.0(5) . .
O02_a S2 C29 115.8(4) . .
O03_b S2 C29 118.1(4) . .
O001_b S2 C29 102.0(3) . .
O01_a S2 C29 101.4(3) . .
O003_a S2 C29 93.8(4) . .
O002_b S2 C29 92.9(3) . .

loop_
_geom_bond_atom_site_label_1
_geom_bond_atom_site_label_2
_geom_bond_distance
_geom_bond_site_symmetry_2
C1 C2 1.388(7) .
C1 N2 1.394(6) .
C1 C6 1.409(6) .
C2 C3 1.357(9) .
C2 H2 0.95 .
C3 C4 1.407(9) .
C3 H3 0.95 .
C4 C5 1.368(7) .
C4 H4 0.95 .
C5 C6 1.368(6) .
C5 H5 0.95 .
C6 N1 1.375(5) .
C7 N1 1.331(5) .
C7 N2 1.354(5) .
C7 C9 1.493(6) .
C8 N2 1.456(6) .
C8 H8A 0.98 .
C8 H8B 0.98 .
C8 H8C 0.98 .
C9 N5 1.466(5) .
C9 H9A 0.99 .
C9 H9B 0.99 .
C10 N5 1.480(4) .
C10 C11 1.494(5) .
C10 H10A 0.99 .
C10 H10B 0.99 .
C11 N3 1.316(5) .
C11 N4 1.348(5) .
C12 C13 1.378(6) .
C12 N3 1.381(5) .
C12 C17 1.399(5) .
C13 C14 1.389(6) .
C13 H13 0.95 .
C14 C15 1.393(6) .
C14 H14 0.95 .
C15 C16 1.378(6) .
C15 H15 0.95 .
C16 C17 1.380(5) .
C16 H16 0.95 .
C17 N4 1.383(5) .
C18 N4 1.465(5) .
C18 H18A 0.98 .
C18 H18B 0.98 .
C18 H18C 0.98 .
C19 N5 1.460(5) .
C19 C20 1.525(6) .
C19 H19A 0.99 .
C19 H19B 0.99 .
C20 S1 1.803(5) .
C20 H20A 0.99 .
C20 H20B 0.99 .
C21 C26 1.381(7) .
C21 C22 1.389(6) .
C21 S1 1.781(5) .
C22 C23 1.387(7) .
C22 H22 0.95 .
C23 C24 1.362(8) .
C23 H23 0.95 .
C24 C25 1.377(8) .
C24 C27 1.527(8) .
C25 C26 1.367(8) .
C25 H25 0.95 .
C26 C28 1.518(8) .
C27 H27A 0.98 .
C27 H27B 0.98 .
C27 H27C 0.98 .
C28 H28A 0.98 .
C28 H28B 0.98 .
C28 H28C 0.98 .
Cu1 O1 1.913(3) .
Cu1 O1 1.917(3) 3_567
Cu1 N3 1.985(3) .
Cu1 N1 2.006(3) .
Cu1 N5 2.460(3) .
Cu1 Cu1 2.9448(10) 3_567
O1 Cu1 1.917(3) 3_567
O1 H1D 0.851(19) .
C29 F1_a 1.207(9) .
C29 F3A_b 1.286(8) .
C29 F2A_b 1.294(9) .
C29 F2_a 1.408(9) .
C29 F3_a 1.432(9) .
C29 F1A_b 1.457(10) .
C29 S2 1.780(5) .
S2 O02_a 1.277(9) .
S2 O03_b 1.319(9) .
S2 O001_b 1.425(8) .
S2 O01_a 1.533(8) .
S2 O003_a 1.551(10) .
S2 O002_b 1.618(9) .

loop_
_geom_hbond_atom_site_label_D
_geom_hbond_atom_site_label_H
_geom_hbond_atom_site_label_A
_geom_hbond_distance_DH
_geom_hbond_distance_HA
_geom_hbond_distance_DA
_geom_hbond_angle_DHA
_geom_hbond_site_symmetry_A
C8 H8A O03_b 0.98 2.44 3.389(9) 163.6 .
C8 H8B O002_b 0.98 2.43 3.316(9) 149.4 3_566
C9 H9B O02_a 0.99 2.54 3.484(8) 158.9 .
C10 H10B O001_b 0.99 2.62 3.260(7) 122.6 .
C18 H18B O01_a 0.98 2.55 3.507(9) 164.3 .
C20 H20A O02_a 0.99 2.61 3.441(9) 142.1 .
C22 H22 O001_b 0.95 2.56 3.404(10) 148.1 .

loop_
_geom_torsion_atom_site_label_1
_geom_torsion_atom_site_label_2
_geom_torsion_atom_site_label_3
_geom_torsion_atom_site_label_4
_geom_torsion
_geom_torsion_site_symmetry_1
_geom_torsion_site_symmetry_2
_geom_torsion_site_symmetry_3
_geom_torsion_site_symmetry_4
N2 C1 C2 C3 -177.7(5) . . . .
C6 C1 C2 C3 -1.0(7) . . . .
C1 C2 C3 C4 -1.3(8) . . . .
C2 C3 C4 C5 2.4(9) . . . .
C3 C4 C5 C6 -1.1(7) . . . .
C4 C5 C6 N1 178.9(4) . . . .
C4 C5 C6 C1 -1.1(6) . . . .
C2 C1 C6 C5 2.2(6) . . . .
N2 C1 C6 C5 179.8(3) . . . .
C2 C1 C6 N1 -177.8(4) . . . .
N2 C1 C6 N1 -0.3(4) . . . .
N1 C7 C9 N5 -29.4(4) . . . .
N2 C7 C9 N5 150.6(3) . . . .
N5 C10 C11 N3 -21.2(5) . . . .
N5 C10 C11 N4 160.9(3) . . . .
N3 C12 C13 C14 179.5(4) . . . .
C17 C12 C13 C14 2.0(6) . . . .
C12 C13 C14 C15 -1.0(7) . . . .
C13 C14 C15 C16 -0.9(7) . . . .
C14 C15 C16 C17 1.7(6) . . . .
C15 C16 C17 N4 -179.3(4) . . . .
C15 C16 C17 C12 -0.7(6) . . . .
C13 C12 C17 C16 -1.2(6) . . . .
N3 C12 C17 C16 -179.2(3) . . . .
C13 C12 C17 N4 177.7(4) . . . .
N3 C12 C17 N4 -0.2(4) . . . .
N5 C19 C20 S1 159.4(3) . . . .
C26 C21 C22 C23 -3.5(7) . . . .
S1 C21 C22 C23 177.6(4) . . . .
C21 C22 C23 C24 1.2(8) . . . .
C22 C23 C24 C25 2.3(8) . . . .
C22 C23 C24 C27 -178.5(5) . . . .
C23 C24 C25 C26 -3.8(10) . . . .
C27 C24 C25 C26 177.0(6) . . . .
C24 C25 C26 C21 1.5(10) . . . .
C24 C25 C26 C28 -177.0(7) . . . .
C22 C21 C26 C25 2.2(8) . . . .
S1 C21 C26 C25 -178.9(5) . . . .
C22 C21 C26 C28 -179.3(6) . . . .
S1 C21 C26 C28 -0.4(8) . . . .
N2 C7 N1 C6 1.2(4) . . . .
C9 C7 N1 C6 -178.8(3) . . . .
N2 C7 N1 Cu1 177.4(2) . . . .
C9 C7 N1 Cu1 -2.6(4) . . . .
C5 C6 N1 C7 179.4(4) . . . .
C1 C6 N1 C7 -0.5(4) . . . .
C5 C6 N1 Cu1 4.2(6) . . . .
C1 C6 N1 Cu1 -175.7(3) . . . .
N1 C7 N2 C1 -1.3(4) . . . .
C9 C7 N2 C1 178.7(3) . . . .
N1 C7 N2 C8 178.8(4) . . . .
C9 C7 N2 C8 -1.2(6) . . . .
C2 C1 N2 C7 178.1(4) . . . .
C6 C1 N2 C7 0.9(4) . . . .
C2 C1 N2 C8 -2.1(7) . . . .
C6 C1 N2 C8 -179.2(4) . . . .
N4 C11 N3 C12 -0.9(4) . . . .
C10 C11 N3 C12 -179.0(3) . . . .
N4 C11 N3 Cu1 -176.8(2) . . . .
C10 C11 N3 Cu1 5.1(5) . . . .
C13 C12 N3 C11 -177.0(4) . . . .
C17 C12 N3 C11 0.7(4) . . . .
C13 C12 N3 Cu1 -1.9(7) . . . .
C17 C12 N3 Cu1 175.8(3) . . . .
N3 C11 N4 C17 0.7(4) . . . .
C10 C11 N4 C17 178.9(4) . . . .
N3 C11 N4 C18 -179.1(4) . . . .
C10 C11 N4 C18 -0.9(6) . . . .
C16 C17 N4 C11 178.5(4) . . . .
C12 C17 N4 C11 -0.3(4) . . . .
C16 C17 N4 C18 -1.7(7) . . . .
C12 C17 N4 C18 179.5(4) . . . .
C20 C19 N5 C9 54.8(4) . . . .
C20 C19 N5 C10 -74.7(4) . . . .
C20 C19 N5 Cu1 168.7(3) . . . .
C7 C9 N5 C19 156.9(3) . . . .
C7 C9 N5 C10 -73.2(4) . . . .
C7 C9 N5 Cu1 37.6(3) . . . .
C11 C10 N5 C19 -98.3(4) . . . .
C11 C10 N5 C9 131.2(3) . . . .
C11 C10 N5 Cu1 22.1(4) . . . .
C26 C21 S1 C20 133.3(4) . . . .
C22 C21 S1 C20 -47.8(4) . . . .
C19 C20 S1 C21 -67.7(3) . . . .
F1_a C29 S2 O02_a -55.9(8) . . . .
F3A_b C29 S2 O02_a 37.7(8) . . . .
F2A_b C29 S2 O02_a 178.9(7) . . . .
F2_a C29 S2 O02_a -179.5(6) . . . .
F3_a C29 S2 O02_a 75.3(7) . . . .
F1A_b C29 S2 O02_a -69.7(6) . . . .
F1_a C29 S2 O03_b -176.4(7) . . . .
F3A_b C29 S2 O03_b -82.8(7) . . . .
F2A_b C29 S2 O03_b 58.4(7) . . . .
F2_a C29 S2 O03_b 60.0(6) . . . .
F3_a C29 S2 O03_b -45.1(7) . . . .
F1A_b C29 S2 O03_b 169.8(5) . . . .
F1_a C29 S2 O001_b 39.2(8) . . . .
F3A_b C29 S2 O001_b 132.8(7) . . . .
F2A_b C29 S2 O001_b -86.0(7) . . . .
F2_a C29 S2 O001_b -84.4(6) . . . .
F3_a C29 S2 O001_b 170.4(6) . . . .
F1A_b C29 S2 O001_b 25.4(6) . . . .
F1_a C29 S2 O01_a 78.2(8) . . . .
F3A_b C29 S2 O01_a 171.8(7) . . . .
F2A_b C29 S2 O01_a -47.0(7) . . . .
F2_a C29 S2 O01_a -45.4(6) . . . .
F3_a C29 S2 O01_a -150.5(6) . . . .
F1A_b C29 S2 O01_a 64.4(6) . . . .
F1_a C29 S2 O003_a -177.9(7) . . . .
F3A_b C29 S2 O003_a -84.3(7) . . . .
F2A_b C29 S2 O003_a 56.9(7) . . . .
F2_a C29 S2 O003_a 58.5(5) . . . .
F3_a C29 S2 O003_a -46.6(6) . . . .
F1A_b C29 S2 O003_a 168.3(5) . . . .
F1_a C29 S2 O002_b -65.8(7) . . . .
F3A_b C29 S2 O002_b 27.8(7) . . . .
F2A_b C29 S2 O002_b 169.0(6) . . . .
F2_a C29 S2 O002_b 170.6(5) . . . .
F3_a C29 S2 O002_b 65.4(6) . . . .
F1A_b C29 S2 O002_b -79.6(5) . . . .

loop_
_platon_squeeze_void_nr
_platon_squeeze_void_average_x
_platon_squeeze_void_average_y
_platon_squeeze_void_average_z
_platon_squeeze_void_volume
_platon_squeeze_void_count_electrons
_platon_squeeze_void_content
1 -0.010 -0.002 -0.010 1582 541 ' '
